data_4031157
loop_
_publ_author_name
'Mahendar, Lodi'
'Satyanarayana, Gedu'

_publ_section_title
;
 Domino One-Pot Process for the Synthesis of Isobenzofuran-1(3H)-ones via
 [Cu]-Catalysis Using Water as the Green Solvent.
;
_journal_issue 14
_journal_name_full 'The Journal of organic chemistry'
_journal_page_first 7089
_journal_page_last 7098
_journal_paper_doi 10.1021/acs.joc.5b00888
_journal_volume 80
_journal_year 2015
_chemical_formula_moiety '0.25(C48 H56 O16)'
_chemical_formula_sum 'C12 H14 O4'
_chemical_formula_weight 222.23
_chemical_name_systematic
;
 ? 
;
_space_group_crystal_system monoclinic
_space_group_IT_number 14
_space_group_name_Hall '-P 2ybc'
_space_group_name_H-M_alt 'P 1 21/c 1'
_symmetry_space_group_name_Hall '-P 2ybc'
_symmetry_space_group_name_H-M 'P 1 21/c 1'
_atom_sites_solution_hydrogens geom
_atom_sites_solution_primary direct
_atom_sites_solution_secondary difmap
_audit_creation_date 2014-08-28
_audit_creation_method
;
  Olex2 1.1
  (compiled 2011.11.01 svn.r2039, GUI svn.r3906)
;
_cell_angle_alpha 90.00
_cell_angle_beta 115.775(6)
_cell_angle_gamma 90.00
_cell_formula_units_Z 8
_cell_length_a 15.7456(9)
_cell_length_b 11.6139(3)
_cell_length_c 14.3810(7)
_cell_measurement_reflns_used 2378
_cell_measurement_temperature 293(2)
_cell_measurement_theta_max 28.8971
_cell_measurement_theta_min 3.0890
_cell_volume 2368.2(2)
_computing_cell_refinement
;
CrysAlisPro, Agilent Technologies,
Version 1.171.35.19 (release 27-10-2011 CrysAlis171 .NET)
(compiled Oct 27 2011,15:02:11)
;
_computing_data_collection
;
CrysAlisPro, Agilent Technologies,
Version 1.171.35.19 (release 27-10-2011 CrysAlis171 .NET)
(compiled Oct 27 2011,15:02:11)
;
_computing_data_reduction
;
CrysAlisPro, Agilent Technologies,
Version 1.171.35.19 (release 27-10-2011 CrysAlis171 .NET)
(compiled Oct 27 2011,15:02:11)
;
_computing_molecular_graphics
;
O. V. Dolomanov, L. J. Bourhis, R. J. Gildea, J. A. K. Howard and H. Puschmann,
OLEX2: a complete structure solution, refinement and analysis program.
J. Appl. Cryst. (2009). 42, 339-341.
;
_computing_publication_material
;
O. V. Dolomanov, L. J. Bourhis, R. J. Gildea, J. A. K. Howard and H. Puschmann,
OLEX2: a complete structure solution, refinement and analysis program.
J. Appl. Cryst. (2009). 42, 339-341.
;
_computing_structure_refinement
;
SHELXL, G.M. Sheldrick, Acta Cryst.
2008). A64, 112-122
;
_computing_structure_solution
;
SHELXS, G.M. Sheldrick, Acta Cryst.
(2008). A64, 112-122
;
_diffrn_ambient_temperature 293(2)
_diffrn_detector_area_resol_mean 16.1293
_diffrn_measured_fraction_theta_full 'ACTA 50'
_diffrn_measured_fraction_theta_max 0.875
_diffrn_measurement_details
;
  1 omega   37.00   87.00   1.0000   30.0000
omega____ theta____ kappa____ phi______ frames
    -       19.5185  178.0000  150.0000 50

  2 omega   37.00   77.00   1.0000   30.0000
omega____ theta____ kappa____ phi______ frames
    -       19.5185  178.0000 -180.0000 40

  3 omega   -2.00   88.00   1.0000   30.0000
omega____ theta____ kappa____ phi______ frames
    -       19.5185   57.0000 -150.0000 90

  4 omega  -38.00   37.00   1.0000   30.0000
omega____ theta____ kappa____ phi______ frames
    -       19.5185  -57.0000  -90.0000 75
;
_diffrn_measurement_device_type 'SuperNova, Dual, Cu at zero, Eos'
_diffrn_measurement_method '\w scans'
_diffrn_orient_matrix_UB_11 0.0465114000
_diffrn_orient_matrix_UB_12 -0.0162767000
_diffrn_orient_matrix_UB_13 0.0097277000
_diffrn_orient_matrix_UB_21 0.0181368000
_diffrn_orient_matrix_UB_22 0.0356306000
_diffrn_orient_matrix_UB_23 0.0444694000
_diffrn_orient_matrix_UB_31 -0.0023433000
_diffrn_orient_matrix_UB_32 -0.0468655000
_diffrn_orient_matrix_UB_33 0.0304814000
_diffrn_radiation_monochromator mirror
_diffrn_radiation_type 'Mo K\a'
_diffrn_radiation_wavelength 0.7107
_diffrn_reflns_av_R_equivalents 0.0439
_diffrn_reflns_av_unetI/netI 0.0686
_diffrn_reflns_limit_h_max 20
_diffrn_reflns_limit_h_min -14
_diffrn_reflns_limit_k_max 11
_diffrn_reflns_limit_k_min -15
_diffrn_reflns_limit_l_max 19
_diffrn_reflns_limit_l_min -17
_diffrn_reflns_number 11701
_diffrn_reflns_theta_full 'ACTA 50'
_diffrn_reflns_theta_max 28.96
_diffrn_reflns_theta_min 3.10
_diffrn_source 'SuperNova (Mo) X-ray Source'
_diffrn_source_current n/a
_diffrn_source_voltage n/a
_exptl_absorpt_coefficient_mu 0.093
_exptl_absorpt_correction_T_max 1.00000
_exptl_absorpt_correction_T_min 0.91858
_exptl_absorpt_correction_type multi-scan
_exptl_absorpt_process_details
;
CrysAlisPro, Agilent Technologies,
Version 1.171.35.19 (release 27-10-2011 CrysAlis171 .NET)
(compiled Oct 27 2011,15:02:11)
Empirical absorption correction using spherical harmonics,
 implemented in SCALE3 ABSPACK scaling algorithm.
;
_exptl_crystal_colour colorless
_exptl_crystal_density_diffrn 1.247
_exptl_crystal_density_method 'not measured'
_exptl_crystal_description cubic
_exptl_crystal_F_000 944
_exptl_crystal_size_max 0.20
_exptl_crystal_size_mid 0.17
_exptl_crystal_size_min 0.15
_refine_diff_density_max 0.165
_refine_diff_density_min -0.170
_refine_diff_density_rms 0.039
_refine_ls_extinction_method none
_refine_ls_goodness_of_fit_ref 1.050
_refine_ls_hydrogen_treatment mixed
_refine_ls_matrix_type full
_refine_ls_number_parameters 297
_refine_ls_number_reflns 5491
_refine_ls_number_restraints 0
_refine_ls_restrained_S_all 1.050
_refine_ls_R_factor_all 0.1470
_refine_ls_R_factor_gt 0.0693
_refine_ls_shift/su_max 0.001
_refine_ls_shift/su_mean 0.000
_refine_ls_structure_factor_coef Fsqd
_refine_ls_weighting_details 'calc w=1/[\s^2^(Fo^2^)+(0.1000P)^2^+0.0000P] where P=(Fo^2^+2Fc^2^)/3'
_refine_ls_weighting_scheme calc
_refine_ls_wR_factor_gt 0.1808
_refine_ls_wR_factor_ref 0.2319
_reflns_number_gt 2640
_reflns_number_total 5491
_reflns_threshold_expression >2sigma(I)
_cod_data_source_file jo5b00888_si_001.cif
_cod_data_source_block exp_4079-8-259
_cod_depositor_comments 'Adding full bibliography for 4031157--4031158.cif.'
_cod_original_cell_volume 2368.19(18)
_cod_database_code 4031157
_chemical_oxdiff_formula 'C12 H14 O4'
_reflns_odcompleteness_completeness 99.78
_reflns_odcompleteness_iscentric 1
_reflns_odcompleteness_theta 26.32

loop_
_space_group_symop_id
_space_group_symop_operation_xyz
1 'x, y, z'
2 '-x, y+1/2, -z+1/2'
3 '-x, -y, -z'
4 'x, -y-1/2, z-1/2'

loop_
_atom_site_label
_atom_site_type_symbol
_atom_site_fract_x
_atom_site_fract_y
_atom_site_fract_z
_atom_site_U_iso_or_equiv
_atom_site_adp_type
_atom_site_occupancy
_atom_site_symmetry_multiplicity
_atom_site_calc_flag
_atom_site_refinement_flags
O1 O 0.35753(15) 0.43700(16) 0.00741(16) 0.0626(6) Uani 1 1 d .
O6 O 0.34355(16) 0.32699(16) -0.15082(16) 0.0638(6) Uani 1 1 d .
C4 C 0.36292(19) 0.4411(2) -0.1519(2) 0.0477(7) Uani 1 1 d .
C2 C 0.37034(19) 0.5022(2) -0.0636(2) 0.0468(7) Uani 1 1 d .
C5 C 0.3879(2) 0.6198(2) -0.0540(2) 0.0505(7) Uani 1 1 d .
H5 H 0.3926 0.6600 0.0040 0.061 Uiso 1 1 calc R
C8 C 0.3981(2) 0.6750(2) -0.1338(2) 0.0492(7) Uani 1 1 d .
C10 C 0.3911(2) 0.6155(2) -0.2187(2) 0.0524(7) Uani 1 1 d .
O13 O 0.42058(18) 0.80208(18) -0.24581(19) 0.0785(7) Uani 1 1 d .
C9 C 0.3402(3) 0.2587(3) -0.2344(3) 0.0715(9) Uani 1 1 d .
H9A H 0.2935 0.2892 -0.2982 0.107 Uiso 1 1 calc R
H9B H 0.3242 0.1809 -0.2260 0.107 Uiso 1 1 calc R
H9C H 0.4008 0.2599 -0.2355 0.107 Uiso 1 1 calc R
O16 O 0.4065(2) 0.6784(2) -0.3715(2) 0.0966(9) Uani 1 1 d .
C7 C 0.37385(19) 0.4972(2) -0.2297(2) 0.0521(7) Uani 1 1 d .
H7 H 0.3699 0.4580 -0.2878 0.062 Uiso 1 1 calc R
C12 C 0.4057(3) 0.6947(3) -0.2890(3) 0.0715(9) Uani 1 1 d .
C11 C 0.4164(2) 0.8007(2) -0.1455(3) 0.0641(9) Uani 1 1 d .
C3 C 0.3661(2) 0.4920(3) 0.0999(2) 0.0631(8) Uani 1 1 d .
H3A H 0.3194 0.5514 0.0830 0.095 Uiso 1 1 calc R
H3B H 0.4278 0.5252 0.1351 0.095 Uiso 1 1 calc R
H3C H 0.3568 0.4362 0.1440 0.095 Uiso 1 1 calc R
C14 C 0.5107(3) 0.8418(3) -0.0648(3) 0.0846(11) Uani 1 1 d .
H14A H 0.5100 0.8420 0.0016 0.127 Uiso 1 1 calc R
H14B H 0.5225 0.9183 -0.0815 0.127 Uiso 1 1 calc R
H14C H 0.5594 0.7911 -0.0633 0.127 Uiso 1 1 calc R
C15 C 0.3349(3) 0.8772(3) -0.1542(3) 0.0931(13) Uani 1 1 d .
H15A H 0.2776 0.8502 -0.2096 0.140 Uiso 1 1 calc R
H15B H 0.3467 0.9549 -0.1680 0.140 Uiso 1 1 calc R
H15C H 0.3288 0.8746 -0.0906 0.140 Uiso 1 1 calc R
O2 O 0.15272(14) 0.03881(17) 0.14641(15) 0.0589(6) Uani 1 1 d .
O3 O 0.02687(17) -0.29418(17) -0.20245(17) 0.0737(7) Uani 1 1 d .
O4 O 0.18697(16) 0.14578(18) 0.01195(17) 0.0707(6) Uani 1 1 d .
C1 C 0.0904(2) -0.1221(2) -0.1283(2) 0.0537(7) Uani 1 1 d .
C6 C 0.13207(19) -0.0217(2) 0.0585(2) 0.0492(7) Uani 1 1 d .
O5 O 0.0577(2) -0.1721(2) -0.30435(19) 0.0901(8) Uani 1 1 d .
C13 C 0.0753(2) -0.1816(2) -0.0551(2) 0.0539(8) Uani 1 1 d .
C16 C 0.14891(19) 0.0386(2) -0.0179(2) 0.0526(7) Uani 1 1 d .
C17 C 0.1369(2) -0.0165(3) 0.2265(2) 0.0631(8) Uani 1 1 d .
H17A H 0.0721 -0.0395 0.2001 0.095 Uiso 1 1 calc R
H17B H 0.1514 0.0361 0.2829 0.095 Uiso 1 1 calc R
H17C H 0.1767 -0.0831 0.2503 0.095 Uiso 1 1 calc R
C18 C 0.0961(2) -0.1323(2) 0.0402(2) 0.0536(7) Uani 1 1 d .
H18 H 0.0861 -0.1726 0.0905 0.064 Uiso 1 1 calc R
C19 C 0.1279(2) -0.0113(3) -0.1117(2) 0.0572(8) Uani 1 1 d .
H19 H 0.1384 0.0274 -0.1623 0.069 Uiso 1 1 calc R
C1A C 0.0369(2) -0.2999(3) -0.0956(3) 0.0643(9) Uani 1 1 d .
C1B C 0.0589(2) -0.1919(3) -0.2211(3) 0.0653(9) Uani 1 1 d .
C1C C 0.2035(3) 0.2119(3) -0.0613(3) 0.0970(13) Uani 1 1 d .
H1CA H 0.1447 0.2260 -0.1204 0.146 Uiso 1 1 calc R
H1CB H 0.2450 0.1705 -0.0823 0.146 Uiso 1 1 calc R
H1CC H 0.2318 0.2839 -0.0309 0.146 Uiso 1 1 calc R
C1D C -0.0598(3) -0.3214(3) -0.1008(3) 0.0841(11) Uani 1 1 d .
H1DA H -0.1016 -0.2602 -0.1387 0.126 Uiso 1 1 calc R
H1DB H -0.0554 -0.3242 -0.0322 0.126 Uiso 1 1 calc R
H1DC H -0.0838 -0.3933 -0.1350 0.126 Uiso 1 1 calc R
C1E C 0.1060(3) -0.3941(3) -0.0410(3) 0.0994(13) Uani 1 1 d .
H1EA H 0.0811 -0.4665 -0.0736 0.149 Uiso 1 1 calc R
H1EB H 0.1166 -0.3970 0.0300 0.149 Uiso 1 1 calc R
H1EC H 0.1646 -0.3789 -0.0443 0.149 Uiso 1 1 calc R

loop_
_atom_site_aniso_label
_atom_site_aniso_U_11
_atom_site_aniso_U_22
_atom_site_aniso_U_33
_atom_site_aniso_U_23
_atom_site_aniso_U_13
_atom_site_aniso_U_12
O1 0.0940(16) 0.0522(12) 0.0518(12) -0.0029(11) 0.0411(12) -0.0131(11)
O6 0.0966(17) 0.0429(11) 0.0591(13) -0.0058(11) 0.0405(13) -0.0083(10)
C4 0.0525(16) 0.0429(15) 0.0493(17) 0.0020(14) 0.0234(14) 0.0005(13)
C2 0.0541(17) 0.0477(16) 0.0432(16) 0.0033(14) 0.0255(14) -0.0027(13)
C5 0.0608(18) 0.0490(17) 0.0446(16) -0.0012(14) 0.0256(14) -0.0018(13)
C8 0.0565(17) 0.0437(15) 0.0511(17) 0.0020(14) 0.0269(14) -0.0006(13)
C10 0.0562(18) 0.0527(18) 0.0512(18) 0.0057(15) 0.0261(15) -0.0026(14)
O13 0.113(2) 0.0601(14) 0.0709(16) 0.0153(13) 0.0482(15) -0.0065(13)
C9 0.097(3) 0.0529(18) 0.068(2) -0.0108(18) 0.039(2) -0.0008(17)
O16 0.147(3) 0.0945(18) 0.0718(17) 0.0090(15) 0.0691(18) -0.0170(16)
C7 0.0565(17) 0.0590(18) 0.0444(16) -0.0013(15) 0.0254(14) -0.0018(14)
C12 0.085(2) 0.075(2) 0.061(2) 0.009(2) 0.0386(19) -0.0077(19)
C11 0.086(2) 0.0490(18) 0.063(2) 0.0121(17) 0.0375(19) 0.0014(16)
C3 0.081(2) 0.0673(19) 0.0460(17) 0.0033(17) 0.0320(17) -0.0040(17)
C14 0.108(3) 0.0592(19) 0.086(3) -0.002(2) 0.041(2) -0.023(2)
C15 0.112(3) 0.058(2) 0.112(3) 0.022(2) 0.051(3) 0.025(2)
O2 0.0689(13) 0.0634(13) 0.0461(12) -0.0025(11) 0.0265(10) -0.0113(10)
O3 0.0982(18) 0.0633(14) 0.0629(15) -0.0091(13) 0.0382(14) 0.0005(13)
O4 0.0864(16) 0.0689(14) 0.0586(14) -0.0009(12) 0.0333(12) -0.0274(12)
C1 0.0593(18) 0.0577(18) 0.0481(17) 0.0008(16) 0.0272(15) 0.0043(14)
C6 0.0449(15) 0.0600(18) 0.0427(15) -0.0007(15) 0.0192(13) -0.0006(13)
O5 0.130(2) 0.0902(17) 0.0580(15) -0.0091(14) 0.0481(16) -0.0029(16)
C13 0.0578(18) 0.0535(18) 0.0524(18) 0.0039(16) 0.0260(15) 0.0060(14)
C16 0.0482(17) 0.0571(18) 0.0524(17) 0.0033(16) 0.0220(14) -0.0061(14)
C17 0.066(2) 0.076(2) 0.0504(18) 0.0012(18) 0.0287(16) -0.0087(17)
C18 0.0573(18) 0.0560(18) 0.0509(18) 0.0073(15) 0.0266(15) 0.0018(14)
C19 0.0605(19) 0.068(2) 0.0464(17) 0.0069(16) 0.0265(15) -0.0004(15)
C1A 0.082(2) 0.0548(19) 0.058(2) -0.0056(17) 0.0333(18) 0.0045(16)
C1B 0.077(2) 0.070(2) 0.054(2) -0.0006(19) 0.0339(18) 0.0083(18)
C1C 0.127(3) 0.091(3) 0.073(2) 0.006(2) 0.043(2) -0.050(3)
C1D 0.098(3) 0.070(2) 0.091(3) -0.018(2) 0.048(2) -0.020(2)
C1E 0.136(4) 0.071(2) 0.090(3) 0.009(2) 0.048(3) 0.031(2)

loop_
_atom_type_symbol
_atom_type_description
_atom_type_scat_dispersion_real
_atom_type_scat_dispersion_imag
_atom_type_scat_source
C C 0.0033 0.0016 'International Tables Vol C Tables 4.2.6.8 and 6.1.1.4'
H H 0.0000 0.0000 'International Tables Vol C Tables 4.2.6.8 and 6.1.1.4'
O O 0.0106 0.0060 'International Tables Vol C Tables 4.2.6.8 and 6.1.1.4'

loop_
_geom_angle_atom_site_label_1
_geom_angle_atom_site_label_2
_geom_angle_atom_site_label_3
_geom_angle
C2 O1 C3 117.9(2)
C4 O6 C9 117.4(2)
O6 C4 C2 114.2(2)
O6 C4 C7 125.5(2)
C7 C4 C2 120.2(2)
O1 C2 C4 114.5(2)
O1 C2 C5 124.3(2)
C5 C2 C4 121.2(2)
C8 C5 C2 117.6(3)
C5 C8 C11 129.5(3)
C10 C8 C5 120.9(2)
C10 C8 C11 109.6(2)
C8 C10 C7 122.4(2)
C8 C10 C12 108.9(3)
C7 C10 C12 128.7(3)
C12 O13 C11 111.3(2)
C4 C7 C10 117.7(3)
O13 C12 C10 108.0(3)
O16 C12 C10 130.9(3)
O16 C12 O13 121.1(3)
C8 C11 C15 112.2(3)
O13 C11 C8 102.2(2)
O13 C11 C14 107.6(2)
O13 C11 C15 108.0(3)
C14 C11 C8 113.1(3)
C14 C11 C15 113.1(3)
C6 O2 C17 117.6(2)
C1B O3 C1A 111.3(2)
C16 O4 C1C 117.2(2)
C13 C1 C19 122.6(3)
C13 C1 C1B 108.8(3)
C19 C1 C1B 128.6(3)
O2 C6 C16 114.5(2)
O2 C6 C18 124.8(2)
C18 C6 C16 120.7(3)
C1 C13 C18 120.6(3)
C1 C13 C1A 109.8(3)
C18 C13 C1A 129.7(3)
O4 C16 C6 114.2(3)
O4 C16 C19 125.4(3)
C19 C16 C6 120.4(3)
C6 C18 C13 118.2(3)
C16 C19 C1 117.6(3)
O3 C1A C13 101.8(2)
O3 C1A C1D 107.8(3)
O3 C1A C1E 107.5(2)
C1D C1A C13 113.3(2)
C1E C1A C13 112.5(3)
C1E C1A C1D 113.0(3)
O3 C1B C1 108.2(3)
O5 C1B O3 120.8(3)
O5 C1B C1 130.9(3)

loop_
_geom_bond_atom_site_label_1
_geom_bond_atom_site_label_2
_geom_bond_distance
O1 C2 1.355(3)
O1 C3 1.429(3)
O6 C4 1.361(3)
O6 C9 1.422(3)
C4 C2 1.414(3)
C4 C7 1.369(3)
C2 C5 1.388(4)
C5 C8 1.385(4)
C8 C10 1.365(4)
C8 C11 1.511(4)
C10 C7 1.396(4)
C10 C12 1.456(4)
O13 C12 1.367(4)
O13 C11 1.473(4)
O16 C12 1.207(4)
C11 C14 1.509(5)
C11 C15 1.521(4)
O2 C6 1.357(3)
O2 C17 1.432(3)
O3 C1A 1.477(4)
O3 C1B 1.363(4)
O4 C16 1.367(3)
O4 C1C 1.416(3)
C1 C13 1.364(4)
C1 C19 1.393(4)
C1 C1B 1.452(4)
C6 C16 1.421(4)
C6 C18 1.383(4)
O5 C1B 1.210(4)
C13 C18 1.387(4)
C13 C1A 1.511(4)
C16 C19 1.370(4)
C1A C1D 1.511(5)
C1A C1E 1.502(5)
